data_1100733
loop_
_publ_author_name
'Tara J. Burchell'
'Richard J. Puddephatt'

_publ_section_title
;

Self-Assembly of Chiral Coordination Polymers and Macrocycles: A Metal

Template Effect on the Polymer-Macrocycle Equilibrium

;
_journal_name_full 'Inorganic Chemistry'
_journal_page_first 3718
_journal_page_last 3730
_journal_paper_doi 10.1021/ic050097w
_journal_volume 44
_journal_year 2005
_chemical_formula_sum 'C34 H30 Hg1.5 I3 N4 O4'
_chemical_formula_weight 1240.20
_chemical_name_systematic
; 

 ? 

;
_space_group_IT_number 15
_symmetry_cell_setting monoclinic
_symmetry_space_group_name_Hall '-C 2yc'
_symmetry_space_group_name_H-M 'C 1 2/c 1'
_atom_sites_solution_hydrogens geom
_atom_sites_solution_primary direct
_atom_sites_solution_secondary difmap
_audit_creation_method SHELXL-97
_cell_angle_alpha 90.00
_cell_angle_beta 103.28(3)
_cell_angle_gamma 90.00
_cell_formula_units_Z 8
_cell_length_a 34.840(7)
_cell_length_b 13.241(3)
_cell_length_c 16.423(3)
_cell_measurement_temperature 150(2)
_cell_measurement_theta_max 27.48
_cell_measurement_theta_min 1.70
_cell_volume 7374(3)
_computing_cell_refinement 'Nonius DENZO'
_computing_data_collection 'Nonius COLLECT'
_computing_data_reduction 'Nonius DENZO'
_computing_molecular_graphics 'Bruker SHELXTL'
_computing_publication_material 'Bruker SHELXTL'
_computing_structure_refinement 'SHELXL-97 (Sheldrick, 1997)'
_computing_structure_solution 'SHELXS-97 (Sheldrick, 1990)'
_diffrn_ambient_temperature 150(2)
_diffrn_measured_fraction_theta_full 0.999
_diffrn_measured_fraction_theta_max 0.999
_diffrn_measurement_device_type 'Nonius Kappa CCD'
_diffrn_measurement_method 'phi\omega scans'
_diffrn_radiation_monochromator graphite
_diffrn_radiation_source 'fine-focus sealed tube'
_diffrn_radiation_type MoK\a
_diffrn_radiation_wavelength 0.71073
_diffrn_reflns_av_R_equivalents 0.0107
_diffrn_reflns_av_sigmaI/netI 0.0693
_diffrn_reflns_limit_h_max 41
_diffrn_reflns_limit_h_min -41
_diffrn_reflns_limit_k_max 15
_diffrn_reflns_limit_k_min -15
_diffrn_reflns_limit_l_max 19
_diffrn_reflns_limit_l_min -19
_diffrn_reflns_number 36959
_diffrn_reflns_theta_full 25.03
_diffrn_reflns_theta_max 25.03
_diffrn_reflns_theta_min 2.55
_exptl_absorpt_coefficient_mu 8.799
_exptl_absorpt_correction_T_max 0.4182
_exptl_absorpt_correction_T_min 0.1777
_exptl_absorpt_correction_type multi-scan
_exptl_absorpt_process_details 'DENZO-SMN (Otwinowski & Minor, 1997)'
_exptl_crystal_colour colourless
_exptl_crystal_density_diffrn 2.234
_exptl_crystal_density_method 'not measured'
_exptl_crystal_description block
_exptl_crystal_F_000 4584
_exptl_crystal_size_max 0.30
_exptl_crystal_size_mid 0.30
_exptl_crystal_size_min 0.12
_refine_diff_density_max 6.482
_refine_diff_density_min -8.406
_refine_diff_density_rms 0.510
_refine_ls_extinction_coef 0.00042(7)
_refine_ls_extinction_expression Fc^*^=kFc[1+0.001xFc^2^\l^3^/sin(2\q)]^-1/4^
_refine_ls_extinction_method SHELXL
_refine_ls_goodness_of_fit_ref 1.016
_refine_ls_hydrogen_treatment constr
_refine_ls_matrix_type full
_refine_ls_number_parameters 406
_refine_ls_number_reflns 6522
_refine_ls_number_restraints 1
_refine_ls_restrained_S_all 1.015
_refine_ls_R_factor_all 0.1247
_refine_ls_R_factor_gt 0.0957
_refine_ls_shift/su_max 0.001
_refine_ls_shift/su_mean 0.000
_refine_ls_structure_factor_coef Fsqd
_refine_ls_weighting_details 'calc w=1/[\s^2^(Fo^2^)+(0.1987P)^2^+508.2304P] where P=(Fo^2^+2Fc^2^)/3'
_refine_ls_weighting_scheme calc
_refine_ls_wR_factor_gt 0.2766
_refine_ls_wR_factor_ref 0.3016
_reflns_number_gt 4660
_reflns_number_total 6522
_reflns_threshold_expression I>2sigma(I)
_cod_data_source_file ic050097wsi20050217_082525_10.cif
_cod_data_source_block 6c
_cod_depositor_comments
;
The following automatic conversions were performed:
'_symmetry_cell_setting' value 'Monoclinic' changed to 'monoclinic'
according to '/home/saulius/struct/CIF-dictionaries/cif_core.dic'
dictionary named 'cif_core.dic' version 2.4.1 from 2010-06-29.

Automatic conversion script
Id: cif_fix_enum 1527 2010-12-29 10:47:43Z saulius 
;
_cod_original_formula_sum 'C34 H30 Hg1.50 I3 N4 O4'
_cod_database_code 1100733

loop_
_symmetry_equiv_pos_as_xyz
'x, y, z'
'-x, y, -z+1/2'
'x+1/2, y+1/2, z'
'-x+1/2, y+1/2, -z+1/2'
'-x, -y, -z'
'x, -y, z-1/2'
'-x+1/2, -y+1/2, -z'
'x+1/2, -y+1/2, z-1/2'

loop_
_atom_site_label
_atom_site_type_symbol
_atom_site_fract_x
_atom_site_fract_y
_atom_site_fract_z
_atom_site_U_iso_or_equiv
_atom_site_adp_type
_atom_site_occupancy
_atom_site_symmetry_multiplicity
_atom_site_calc_flag
_atom_site_refinement_flags
_atom_site_disorder_assembly
_atom_site_disorder_group
Hg1 Hg 0.67090(2) 1.01529(6) 0.76464(5) 0.0268(3) Uani 1 1 d . . .
I2 I 0.66983(5) 0.98704(12) 0.92250(9) 0.0456(5) Uani 1 1 d . . .
I1 I 0.64274(5) 1.13855(11) 0.63700(9) 0.0405(5) Uani 1 1 d . . .
Hg2 Hg 0.2500 0.2500 0.5000 0.0836(7) Uani 1 2 d S . .
I3 I 0.26101(7) 0.31661(19) 0.36126(16) 0.0715(7) Uani 0.90 1 d P A 1
I3A I 0.2854(9) 0.389(2) 0.4206(19) 0.098(8) Uiso 0.10 1 d P A 2
N1 N 0.6511(5) 0.8500(12) 0.7029(10) 0.030(4) Uani 1 1 d . . .
N2 N 0.6190(4) 0.5505(12) 0.5090(9) 0.023(3) Uani 1 1 d . . .
H2A H 0.6267 0.6035 0.4845 0.027 Uiso 1 1 calc R . .
N3 N 0.6290(5) 0.6151(11) 0.2948(9) 0.023(3) Uani 1 1 d . . .
H3A H 0.6270 0.5864 0.2457 0.028 Uiso 1 1 calc R . .
N4 N 0.7670(5) 0.5286(14) 0.2686(11) 0.032(4) Uani 1 1 d . . .
O1 O 0.6159(4) 0.4855(10) 0.6366(9) 0.032(3) Uani 1 1 d . . .
O2 O 0.6691(4) 0.6548(11) 0.4199(8) 0.032(3) Uani 1 1 d . . .
C1 C 0.6555(6) 0.7654(15) 0.7484(12) 0.029(4) Uani 1 1 d . . .
H1A H 0.6658 0.7705 0.8071 0.035 Uiso 1 1 calc R . .
C2 C 0.6457(6) 0.6697(17) 0.7136(12) 0.032(5) Uani 1 1 d . . .
H2B H 0.6489 0.6117 0.7486 0.039 Uiso 1 1 calc R . .
C3 C 0.6313(5) 0.6594(14) 0.6282(11) 0.020(4) Uani 1 1 d . . .
C4 C 0.6268(6) 0.7479(16) 0.5803(12) 0.032(5) Uani 1 1 d . . .
H4B H 0.6170 0.7443 0.5214 0.038 Uiso 1 1 calc R . .
C5 C 0.6362(8) 0.8379(16) 0.6171(13) 0.041(6) Uani 1 1 d . . .
H5A H 0.6326 0.8965 0.5828 0.049 Uiso 1 1 calc R . .
C6 C 0.6215(5) 0.5577(14) 0.5920(12) 0.024(4) Uani 1 1 d . . .
C7 C 0.6055(5) 0.4678(14) 0.4580(11) 0.020(4) Uani 1 1 d . . .
C8 C 0.6159(5) 0.3647(15) 0.4844(11) 0.024(4) Uani 1 1 d . . .
H8A H 0.6313 0.3509 0.5390 0.029 Uiso 1 1 calc R . .
C9 C 0.6032(6) 0.2872(15) 0.4286(13) 0.031(5) Uani 1 1 d . . .
H9A H 0.6103 0.2200 0.4459 0.037 Uiso 1 1 calc R . .
C10 C 0.5806(6) 0.3024(15) 0.3493(14) 0.033(5) Uani 1 1 d . . .
C11 C 0.5683(7) 0.2210(16) 0.2935(15) 0.039(6) Uani 1 1 d . . .
H11A H 0.5753 0.1540 0.3116 0.047 Uiso 1 1 calc R . .
C12 C 0.5473(7) 0.2364(19) 0.2170(16) 0.049(7) Uani 1 1 d . . .
H12A H 0.5383 0.1805 0.1816 0.059 Uiso 1 1 calc R . .
C13 C 0.5380(6) 0.339(2) 0.1863(16) 0.045(6) Uani 1 1 d . . .
H13A H 0.5245 0.3498 0.1298 0.055 Uiso 1 1 calc R . .
C14 C 0.5486(5) 0.4184(17) 0.2396(12) 0.031(5) Uani 1 1 d . . .
H14A H 0.5408 0.4850 0.2214 0.037 Uiso 1 1 calc R . .
C15 C 0.5711(6) 0.4022(15) 0.3210(12) 0.028(4) Uiso 1 1 d . . .
C16 C 0.5830(6) 0.4864(14) 0.3780(12) 0.023(4) Uani 1 1 d . . .
C17 C 0.5713(5) 0.5934(15) 0.3560(11) 0.023(4) Uani 1 1 d . . .
C18 C 0.5373(5) 0.6337(15) 0.3767(10) 0.023(4) Uani 1 1 d . . .
C19 C 0.5119(6) 0.5764(16) 0.4099(13) 0.030(4) Uani 1 1 d . . .
H19A H 0.5177 0.5069 0.4205 0.036 Uiso 1 1 calc R . .
C20 C 0.4775(7) 0.616(2) 0.4287(15) 0.047(6) Uani 1 1 d . . .
H20A H 0.4601 0.5741 0.4505 0.056 Uiso 1 1 calc R . .
C21 C 0.4701(9) 0.716(3) 0.415(2) 0.078(10) Uani 1 1 d . . .
H21A H 0.4473 0.7444 0.4280 0.093 Uiso 1 1 calc R . .
C22 C 0.4945(10) 0.776(2) 0.382(2) 0.077(10) Uani 1 1 d . . .
H22A H 0.4881 0.8454 0.3723 0.092 Uiso 1 1 calc R . .
C23 C 0.5287(9) 0.738(2) 0.3622(16) 0.053(7) Uani 1 1 d . . .
C24 C 0.5544(9) 0.801(2) 0.328(2) 0.074(11) Uani 1 1 d . . .
H24A H 0.5491 0.8711 0.3198 0.089 Uiso 1 1 calc R . .
C25 C 0.5867(8) 0.759(2) 0.3086(18) 0.055(7) Uani 1 1 d . . .
H25A H 0.6044 0.8004 0.2876 0.066 Uiso 1 1 calc R . .
C26 C 0.5948(6) 0.6528(15) 0.3187(13) 0.030(4) Uani 1 1 d . . .
C27 C 0.6641(5) 0.6241(14) 0.3482(12) 0.024(4) Uani 1 1 d . . .
C28 C 0.6989(6) 0.5847(15) 0.3162(11) 0.025(4) Uani 1 1 d . . .
C29 C 0.7299(7) 0.5409(19) 0.3739(14) 0.039(5) Uani 1 1 d . . .
H29A H 0.7287 0.5293 0.4303 0.047 Uiso 1 1 calc R . .
C30 C 0.7622(7) 0.5155(17) 0.3441(14) 0.039(5) Uani 1 1 d . . .
H30A H 0.7835 0.4849 0.3829 0.047 Uiso 1 1 calc R . .
C31 C 0.7368(6) 0.5713(16) 0.2114(12) 0.029(4) Uani 1 1 d . . .
H31A H 0.7391 0.5806 0.1554 0.035 Uiso 1 1 calc R . .
C32 C 0.7033(6) 0.6008(16) 0.2347(12) 0.031(4) Uani 1 1 d . . .
H32A H 0.6828 0.6326 0.1950 0.037 Uiso 1 1 calc R . .
O4 O 0.7144(4) 0.3154(10) 0.4810(8) 0.027(3) Uiso 1 1 d D B -1
H40 H 0.7173 0.3119 0.5331 0.032 Uiso 1 1 calc R B -1
C71 C 0.7452(13) 0.268(4) 0.459(3) 0.16(2) Uiso 1 1 d D B -1
H71A H 0.7497 0.2981 0.4072 0.187 Uiso 1 1 calc R B -1
H71B H 0.7389 0.1958 0.4488 0.187 Uiso 1 1 calc R B -1
H71C H 0.7690 0.2746 0.5035 0.187 Uiso 1 1 calc R B -1
O3 O 0.5269(11) 0.0466(18) 0.4404(19) 0.127(12) Uani 1 1 d . . .
H60 H 0.5035 0.0672 0.4281 0.152 Uiso 1 1 calc R . .
C60 C 0.534(3) -0.019(6) 0.527(5) 0.22(4) Uiso 1 1 d . . .
H60A H 0.5569 0.0088 0.5673 0.260 Uiso 1 1 calc R . .
H60B H 0.5397 -0.0895 0.5148 0.260 Uiso 1 1 calc R . .
H60C H 0.5108 -0.0158 0.5497 0.260 Uiso 1 1 calc R . .

loop_
_atom_site_aniso_label
_atom_site_aniso_U_11
_atom_site_aniso_U_22
_atom_site_aniso_U_33
_atom_site_aniso_U_23
_atom_site_aniso_U_13
_atom_site_aniso_U_12
Hg1 0.0343(5) 0.0273(5) 0.0209(5) 0.0005(3) 0.0109(3) 0.0034(3)
I2 0.0645(11) 0.0545(10) 0.0203(8) -0.0003(6) 0.0147(7) -0.0078(7)
I1 0.0630(10) 0.0342(8) 0.0269(8) 0.0055(6) 0.0157(7) 0.0196(7)
Hg2 0.0946(15) 0.0780(13) 0.0842(14) -0.0013(10) 0.0331(12) -0.0009(11)
I3 0.0687(15) 0.0713(15) 0.0763(16) 0.0028(12) 0.0205(12) -0.0035(11)
N1 0.049(11) 0.019(8) 0.025(9) -0.001(7) 0.015(8) 0.001(7)
N2 0.029(8) 0.019(8) 0.018(8) 0.004(6) 0.001(6) -0.004(6)
N3 0.035(9) 0.024(8) 0.014(8) 0.005(6) 0.014(7) 0.007(7)
N4 0.015(8) 0.055(12) 0.028(10) -0.005(8) 0.005(7) 0.003(7)
O1 0.046(9) 0.030(8) 0.019(7) 0.008(6) 0.008(6) -0.002(6)
O2 0.036(8) 0.042(9) 0.016(7) -0.006(6) 0.007(6) -0.001(6)
C1 0.029(10) 0.035(11) 0.019(10) 0.003(8) -0.003(8) 0.001(9)
C2 0.047(12) 0.043(12) 0.011(9) 0.001(8) 0.015(9) -0.008(10)
C3 0.008(8) 0.033(10) 0.019(9) 0.003(7) -0.001(7) -0.001(7)
C4 0.049(13) 0.034(11) 0.010(9) 0.008(8) 0.004(9) 0.007(9)
C5 0.076(17) 0.023(11) 0.022(11) 0.004(9) 0.005(11) 0.003(10)
C6 0.023(9) 0.019(9) 0.031(11) 0.006(8) 0.008(8) 0.003(7)
C7 0.019(9) 0.032(10) 0.012(9) -0.005(7) 0.010(7) -0.002(7)
C8 0.021(9) 0.038(11) 0.012(9) 0.005(8) 0.003(7) 0.000(8)
C9 0.041(12) 0.022(10) 0.031(12) -0.001(8) 0.013(9) 0.000(9)
C10 0.030(11) 0.027(11) 0.046(13) 0.002(9) 0.018(10) -0.010(8)
C11 0.057(14) 0.019(11) 0.054(15) -0.026(10) 0.038(12) -0.021(10)
C12 0.054(15) 0.048(15) 0.048(16) -0.033(12) 0.018(12) -0.015(12)
C13 0.018(10) 0.063(17) 0.050(15) -0.018(12) -0.003(10) -0.002(10)
C14 0.023(10) 0.050(13) 0.019(10) -0.001(9) 0.004(8) 0.006(9)
C16 0.026(10) 0.029(10) 0.017(10) -0.003(7) 0.008(8) -0.002(8)
C17 0.020(9) 0.032(10) 0.017(9) 0.002(8) 0.003(7) 0.004(8)
C18 0.013(8) 0.051(12) 0.006(8) -0.001(8) 0.002(6) 0.008(8)
C19 0.022(10) 0.036(12) 0.034(12) -0.002(9) 0.007(8) -0.012(8)
C20 0.043(14) 0.059(17) 0.040(14) 0.003(12) 0.012(11) 0.010(12)
C21 0.040(16) 0.11(3) 0.09(2) -0.01(2) 0.021(15) 0.021(17)
C22 0.09(2) 0.060(19) 0.11(3) 0.026(18) 0.08(2) 0.027(17)
C23 0.072(18) 0.050(15) 0.043(15) 0.009(12) 0.023(13) 0.021(13)
C24 0.08(2) 0.038(14) 0.14(3) 0.037(17) 0.09(2) 0.023(13)
C25 0.064(17) 0.048(15) 0.070(18) 0.024(13) 0.053(15) 0.003(12)
C26 0.034(11) 0.028(11) 0.029(11) 0.002(8) 0.008(9) 0.012(9)
C27 0.020(9) 0.017(9) 0.033(12) 0.004(8) 0.003(8) 0.012(7)
C28 0.033(11) 0.031(10) 0.014(9) -0.001(8) 0.015(8) -0.003(8)
C29 0.045(13) 0.055(14) 0.025(11) -0.004(10) 0.019(10) 0.000(11)
C30 0.046(13) 0.048(14) 0.025(12) 0.005(10) 0.015(10) 0.003(10)
C31 0.026(10) 0.045(13) 0.019(10) -0.009(9) 0.011(8) -0.005(9)
C32 0.037(11) 0.037(12) 0.015(10) 0.001(8) 0.000(8) -0.004(9)
O3 0.20(3) 0.034(12) 0.12(2) -0.009(14) -0.01(2) -0.002(16)

loop_
_atom_type_symbol
_atom_type_description
_atom_type_scat_dispersion_real
_atom_type_scat_dispersion_imag
_atom_type_scat_source
C C 0.0033 0.0016 'International Tables Vol C Tables 4.2.6.8 and 6.1.1.4'
H H 0.0000 0.0000 'International Tables Vol C Tables 4.2.6.8 and 6.1.1.4'
N N 0.0061 0.0033 'International Tables Vol C Tables 4.2.6.8 and 6.1.1.4'
O O 0.0106 0.0060 'International Tables Vol C Tables 4.2.6.8 and 6.1.1.4'
I I -0.4742 1.8119 'International Tables Vol C Tables 4.2.6.8 and 6.1.1.4'
Hg Hg -2.3894 9.2266 'International Tables Vol C Tables 4.2.6.8 and 6.1.1.4'

loop_
_geom_angle_atom_site_label_1
_geom_angle_atom_site_label_2
_geom_angle_atom_site_label_3
_geom_angle
_geom_angle_site_symmetry_1
_geom_angle_site_symmetry_3
_geom_angle_publ_flag
N4 Hg1 N1 82.7(6) 7_666 . ?
N4 Hg1 I2 113.8(4) 7_666 . ?
N1 Hg1 I2 102.4(4) . . ?
N4 Hg1 I1 99.0(4) 7_666 . ?
N1 Hg1 I1 101.8(4) . . ?
I2 Hg1 I1 141.13(6) . . ?
I3 Hg2 I3 180.000(1) 7_556 . ?
I3 Hg2 I3A 32.6(6) 7_556 7_556 ?
I3 Hg2 I3A 147.4(6) . 7_556 ?
I3 Hg2 I3A 147.4(6) 7_556 . ?
I3 Hg2 I3A 32.6(6) . . ?
I3A Hg2 I3A 180.0(10) 7_556 . ?
C1 N1 C5 116.0(17) . . ?
C1 N1 Hg1 122.2(13) . . ?
C5 N1 Hg1 121.7(13) . . ?
C6 N2 C7 126.7(16) . . ?
C27 N3 C26 118.9(16) . . ?
C30 N4 C31 117.7(18) . . ?
C30 N4 Hg1 120.0(14) . 7_666 ?
C31 N4 Hg1 122.2(13) . 7_666 ?
N1 C1 C2 122.9(18) . . ?
C3 C2 C1 120.1(19) . . ?
C2 C3 C4 117.0(18) . . ?
C2 C3 C6 119.6(17) . . ?
C4 C3 C6 123.4(16) . . ?
C5 C4 C3 120.4(18) . . ?
C4 C5 N1 123.5(19) . . ?
O1 C6 N2 123.9(18) . . ?
O1 C6 C3 121.0(18) . . ?
N2 C6 C3 115.1(16) . . ?
C16 C7 N2 117.9(17) . . ?
C16 C7 C8 119.8(16) . . ?
N2 C7 C8 122.2(16) . . ?
C9 C8 C7 118.7(17) . . ?
C10 C9 C8 123.3(19) . . ?
C9 C10 C15 119.2(19) . . ?
C9 C10 C11 122(2) . . ?
C15 C10 C11 119(2) . . ?
C12 C11 C10 121(2) . . ?
C11 C12 C13 120(2) . . ?
C14 C13 C12 119(2) . . ?
C13 C14 C15 120(2) . . ?
C14 C15 C10 119.6(19) . . ?
C14 C15 C16 120.7(18) . . ?
C10 C15 C16 119.7(18) . . ?
C7 C16 C15 119.3(17) . . ?
C7 C16 C17 117.4(16) . . ?
C15 C16 C17 123.3(17) . . ?
C26 C17 C18 120.6(18) . . ?
C26 C17 C16 119.5(16) . . ?
C18 C17 C16 119.9(17) . . ?
C19 C18 C17 122.8(19) . . ?
C19 C18 C23 118.2(19) . . ?
C17 C18 C23 119.0(19) . . ?
C18 C19 C20 123(2) . . ?
C21 C20 C19 118(3) . . ?
C20 C21 C22 122(3) . . ?
C21 C22 C23 122(3) . . ?
C22 C23 C18 118(2) . . ?
C22 C23 C24 122(2) . . ?
C18 C23 C24 120(2) . . ?
C25 C24 C23 119(2) . . ?
C24 C25 C26 122(2) . . ?
C17 C26 N3 122.8(17) . . ?
C17 C26 C25 119.3(18) . . ?
N3 C26 C25 117.7(18) . . ?
O2 C27 N3 124.8(17) . . ?
O2 C27 C28 119.8(16) . . ?
N3 C27 C28 115.2(16) . . ?
C29 C28 C32 118.5(18) . . ?
C29 C28 C27 117.7(16) . . ?
C32 C28 C27 123.4(18) . . ?
C30 C29 C28 115.7(19) . . ?
N4 C30 C29 127(2) . . ?
N4 C31 C32 120.0(18) . . ?
C31 C32 C28 120.9(19) . . ?

loop_
_geom_bond_atom_site_label_1
_geom_bond_atom_site_label_2
_geom_bond_distance
_geom_bond_site_symmetry_2
_geom_bond_publ_flag
Hg1 N4 2.421(16) 7_666 ?
Hg1 N1 2.445(16) . ?
Hg1 I2 2.6281(17) . ?
Hg1 I1 2.6602(16) . ?
Hg2 I3 2.553(3) 7_556 ?
Hg2 I3 2.553(3) . ?
Hg2 I3A 2.71(3) 7_556 ?
Hg2 I3A 2.71(3) . ?
N1 C1 1.34(3) . ?
N1 C5 1.39(3) . ?
N2 C6 1.35(2) . ?
N2 C7 1.39(2) . ?
N3 C27 1.34(2) . ?
N3 C26 1.43(2) . ?
N4 C30 1.30(3) . ?
N4 C31 1.36(3) . ?
N4 Hg1 2.421(16) 7_666 ?
O1 C6 1.25(2) . ?
O2 C27 1.22(2) . ?
C1 C2 1.40(3) . ?
C2 C3 1.38(3) . ?
C3 C4 1.40(3) . ?
C3 C6 1.48(3) . ?
C4 C5 1.34(3) . ?
C7 C16 1.39(3) . ?
C7 C8 1.45(3) . ?
C8 C9 1.38(3) . ?
C9 C10 1.37(3) . ?
C10 C15 1.41(3) . ?
C10 C11 1.42(3) . ?
C11 C12 1.32(4) . ?
C12 C13 1.45(4) . ?
C13 C14 1.37(3) . ?
C14 C15 1.40(3) . ?
C15 C16 1.45(3) . ?
C16 C17 1.50(3) . ?
C17 C26 1.38(3) . ?
C17 C18 1.41(2) . ?
C18 C19 1.37(3) . ?
C18 C23 1.42(3) . ?
C19 C20 1.40(3) . ?
C20 C21 1.36(5) . ?
C21 C22 1.36(4) . ?
C22 C23 1.40(4) . ?
C23 C24 1.43(4) . ?
C24 C25 1.36(3) . ?
C25 C26 1.43(3) . ?
C27 C28 1.52(2) . ?
C28 C29 1.39(3) . ?
C28 C32 1.40(3) . ?
C29 C30 1.37(3) . ?
C31 C32 1.37(3) . ?
O4 C71 1.37(2) . ?
O3 C60 1.63(8) . ?

loop_
_geom_hbond_atom_site_label_D
_geom_hbond_atom_site_label_H
_geom_hbond_atom_site_label_A
_geom_hbond_distance_DH
_geom_hbond_distance_HA
_geom_hbond_distance_DA
_geom_hbond_angle_DHA
_geom_hbond_site_symmetry_A
N3 H3A O1 0.88 1.99 2.86(2) 172.7 6_565
N2 H2A O2 0.88 2.12 2.88(2) 143.5 .
